data_4077999
loop_
_publ_author_name
'Lechner, Marie-Luise'
'Athukorala Arachchige, Kasun S.'
'Randall, Rebecca A. M.'
'Knight, Fergus R.'
'B\"uhl, Michael'
'Slawin, Alexandra M. Z.'
'Woollins, J. Derek'

_publ_section_title
;
 Sterically Crowded Tin Acenaphthenes
;
_journal_issue 7
_journal_name_full Organometallics
_journal_page_first 2922
_journal_paper_doi 10.1021/om201253t
_journal_volume 31
_journal_year 2012
_chemical_formula_moiety 'C38 H30 Br2 Sn'
_chemical_formula_sum 'C38 H30 Br2 Sn'
_chemical_formula_weight 765.15
_space_group_IT_number 14
_symmetry_cell_setting monoclinic
_symmetry_Int_Tables_number 14
_symmetry_space_group_name_Hall '-P 2ybc'
_symmetry_space_group_name_H-M 'P 1 21/c 1'
_atom_sites_solution_hydrogens geom
_atom_sites_solution_primary direct
_atom_sites_solution_secondary difmap
_cell_angle_alpha 90.0000
_cell_angle_beta 91.477(6)
_cell_angle_gamma 90.0000
_cell_formula_units_Z 4
_cell_length_a 12.467(3)
_cell_length_b 9.2962(18)
_cell_length_c 26.334(6)
_cell_measurement_reflns_used 11911
_cell_measurement_temperature 125
_cell_measurement_theta_max 29.13
_cell_measurement_theta_min 1.63
_cell_volume 3051.0(12)
_computing_cell_refinement 'CrystalClear-SM Expert 2.0 r6'
_computing_data_collection 'CrystalClear-SM Expert 2.0 r6 (Rigaku, 2010)'
_computing_data_reduction 'CrystalClear-SM Expert 2.0 r6'
_computing_molecular_graphics 'CrystalStructure 4.0'
_computing_publication_material 'CrystalStructure 4.0 (Rigaku, 2010)'
_computing_structure_refinement 'SHELXL97 (Sheldrick, 2008)'
_computing_structure_solution 'SHELXS97 (Sheldrick, 2008)'
_diffrn_ambient_temperature 125
_diffrn_detector_area_resol_mean 29.257
_diffrn_measured_fraction_theta_full 0.993
_diffrn_measured_fraction_theta_max 0.993
_diffrn_measurement_device_type 'Rigaku Saturn70'
_diffrn_measurement_method \w
_diffrn_radiation_type 'Mo K\a'
_diffrn_radiation_wavelength 0.71075
_diffrn_reflns_av_R_equivalents 0.0476
_diffrn_reflns_limit_h_max 14
_diffrn_reflns_limit_h_min -14
_diffrn_reflns_limit_k_max 11
_diffrn_reflns_limit_k_min -11
_diffrn_reflns_limit_l_max 31
_diffrn_reflns_limit_l_min -31
_diffrn_reflns_number 22065
_diffrn_reflns_theta_full 25.00
_diffrn_reflns_theta_max 25.00
_diffrn_standards_number 0
_exptl_absorpt_coefficient_mu 3.491
_exptl_absorpt_correction_T_max 0.840
_exptl_absorpt_correction_T_min 0.580
_exptl_absorpt_correction_type multi-scan
_exptl_absorpt_process_details 'REQAB (Rigaku, 1998)'
_exptl_crystal_colour colorless
_exptl_crystal_density_diffrn 1.666
_exptl_crystal_density_method 'not measured'
_exptl_crystal_description chunk
_exptl_crystal_F_000 1512.00
_exptl_crystal_size_max 0.210
_exptl_crystal_size_mid 0.150
_exptl_crystal_size_min 0.050
_refine_diff_density_max 2.520
_refine_diff_density_min -1.180
_refine_ls_extinction_method none
_refine_ls_goodness_of_fit_ref 1.152
_refine_ls_hydrogen_treatment constr
_refine_ls_number_parameters 370
_refine_ls_number_reflns 5335
_refine_ls_number_restraints 0
_refine_ls_R_factor_gt 0.0504
_refine_ls_shift/su_max 0.021
_refine_ls_structure_factor_coef Fsqd
_refine_ls_weighting_details 'w = 1/[\s^2^(Fo^2^)+(0.0884P)^2^+3.4774P] where P=(Fo^2^+2Fc^2^)/3'
_refine_ls_weighting_scheme calc
_refine_ls_wR_factor_ref 0.1635
_reflns_number_gt 4679
_reflns_number_total 5335
_reflns_threshold_expression F^2^>2.0\s(F^2^)
_cod_data_source_file om201253t_si_001.cif
_cod_data_source_block KAAS10_Off
_cod_original_cell_volume 3051.0(11)
_cod_database_code 4077999

loop_
_symmetry_equiv_pos_site_id
_symmetry_equiv_pos_as_xyz
1 +X,+Y,+Z
2 -X,1/2+Y,1/2-Z
3 -X,-Y,-Z
4 +X,1/2-Y,1/2+Z

loop_
_atom_site_label
_atom_site_type_symbol
_atom_site_fract_x
_atom_site_fract_y
_atom_site_fract_z
_atom_site_U_iso_or_equiv
_atom_site_adp_type
_atom_site_occupancy
_atom_site_symmetry_multiplicity
_atom_site_calc_flag
_atom_site_refinement_flags
Sn1 Sn 0.31983(3) 0.25099(4) 0.164136(15) 0.02638(18) Uani 1.0 4 d .
Br1 Br 0.41854(6) 0.40672(6) 0.06294(2) 0.0375(3) Uani 1.0 4 d .
Br2 Br 0.15884(6) 0.02922(7) 0.09371(3) 0.0460(3) Uani 1.0 4 d .
C1 C 0.4199(5) 0.0954(6) 0.1263(3) 0.0283(13) Uani 1.0 4 d .
C2 C 0.4181(5) -0.0391(6) 0.1489(3) 0.0319(14) Uani 1.0 4 d .
C3 C 0.4854(6) -0.1561(7) 0.1343(3) 0.0378(16) Uani 1.0 4 d .
C4 C 0.5562(5) -0.1341(6) 0.0971(3) 0.0287(13) Uani 1.0 4 d .
C5 C 0.5602(5) 0.0031(6) 0.0735(3) 0.0271(13) Uani 1.0 4 d .
C6 C 0.6373(5) 0.0050(7) 0.0349(2) 0.0285(13) Uani 1.0 4 d .
C7 C 0.6465(6) 0.1269(7) 0.0061(3) 0.0332(14) Uani 1.0 4 d .
C8 C 0.5798(6) 0.2459(6) 0.0169(3) 0.0330(15) Uani 1.0 4 d .
C9 C 0.5068(6) 0.2418(6) 0.0550(3) 0.0298(14) Uani 1.0 4 d .
C10 C 0.4928(5) 0.1191(6) 0.0865(2) 0.0251(12) Uani 1.0 4 d .
C11 C 0.6367(6) -0.2335(7) 0.0729(3) 0.0344(15) Uani 1.0 4 d .
C12 C 0.6955(6) -0.1367(7) 0.0336(3) 0.0349(15) Uani 1.0 4 d .
C13 C 0.1880(6) 0.3730(7) 0.1302(3) 0.0369(15) Uani 1.0 4 d .
C14 C 0.1917(7) 0.5206(9) 0.1444(3) 0.053(2) Uani 1.0 4 d .
C15 C 0.1148(7) 0.6203(9) 0.1314(4) 0.057(2) Uani 1.0 4 d .
C16 C 0.0294(6) 0.5830(8) 0.1009(3) 0.0432(17) Uani 1.0 4 d .
C17 C 0.0202(6) 0.4364(8) 0.0847(3) 0.0403(16) Uani 1.0 4 d .
C18 C -0.0697(6) 0.4169(9) 0.0538(3) 0.0474(19) Uani 1.0 4 d .
C19 C -0.0917(7) 0.2790(11) 0.0362(4) 0.065(3) Uani 1.0 4 d .
C20 C -0.0197(7) 0.1711(9) 0.0493(4) 0.056(2) Uani 1.0 4 d .
C21 C 0.0704(6) 0.1923(8) 0.0791(3) 0.0445(17) Uani 1.0 4 d .
C22 C 0.0982(5) 0.3291(7) 0.0997(3) 0.0341(14) Uani 1.0 4 d .
C23 C -0.0678(7) 0.6627(9) 0.0796(4) 0.056(2) Uani 1.0 4 d .
C24 C -0.1270(7) 0.5546(10) 0.0460(3) 0.057(3) Uani 1.0 4 d .
C25 C 0.4294(6) 0.4073(7) 0.1996(3) 0.0340(15) Uani 1.0 4 d .
C26 C 0.5457(6) 0.3669(7) 0.1970(3) 0.0319(14) Uani 1.0 4 d .
C27 C 0.6146(6) 0.4396(7) 0.1651(3) 0.0361(15) Uani 1.0 4 d .
C28 C 0.7228(6) 0.4007(8) 0.1624(3) 0.0428(17) Uani 1.0 4 d .
C29 C 0.7628(6) 0.2904(9) 0.1917(3) 0.0486(18) Uani 1.0 4 d .
C30 C 0.6947(7) 0.2154(8) 0.2233(3) 0.0476(18) Uani 1.0 4 d .
C31 C 0.5886(7) 0.2541(7) 0.2258(3) 0.0410(18) Uani 1.0 4 d .
C32 C 0.2480(6) 0.1379(7) 0.2275(3) 0.0340(14) Uani 1.0 4 d .
C33 C 0.1883(6) 0.2424(7) 0.2590(3) 0.0320(15) Uani 1.0 4 d .
C34 C 0.0812(6) 0.2766(8) 0.2484(3) 0.0431(17) Uani 1.0 4 d .
C35 C 0.0268(6) 0.3751(9) 0.2760(3) 0.0502(19) Uani 1.0 4 d .
C36 C 0.0794(7) 0.4467(8) 0.3162(3) 0.0474(18) Uani 1.0 4 d .
C37 C 0.1851(6) 0.4149(8) 0.3278(3) 0.0446(18) Uani 1.0 4 d .
C38 C 0.2392(6) 0.3143(8) 0.2994(3) 0.0377(15) Uani 1.0 4 d .
H2 H 0.3696 -0.0546 0.1756 0.0383 Uiso 1.0 4 calc R
H3 H 0.4803 -0.2472 0.1504 0.0453 Uiso 1.0 4 calc R
H7 H 0.6964 0.1315 -0.0205 0.0398 Uiso 1.0 4 calc R
H8 H 0.5858 0.3310 -0.0028 0.0396 Uiso 1.0 4 calc R
H11A H 0.5999 -0.3150 0.0556 0.0412 Uiso 1.0 4 calc R
H11B H 0.6881 -0.2720 0.0988 0.0412 Uiso 1.0 4 calc R
H12A H 0.7721 -0.1244 0.0436 0.0419 Uiso 1.0 4 calc R
H12B H 0.6908 -0.1795 -0.0008 0.0419 Uiso 1.0 4 calc R
H14 H 0.2517 0.5523 0.1643 0.0635 Uiso 1.0 4 calc R
H15 H 0.1210 0.7160 0.1437 0.0686 Uiso 1.0 4 calc R
H19 H -0.1539 0.2595 0.0157 0.0785 Uiso 1.0 4 calc R
H20 H -0.0337 0.0768 0.0370 0.0669 Uiso 1.0 4 calc R
H23A H -0.0455 0.7471 0.0595 0.0676 Uiso 1.0 4 calc R
H23B H -0.1139 0.6960 0.1073 0.0676 Uiso 1.0 4 calc R
H24A H -0.2027 0.5458 0.0560 0.0684 Uiso 1.0 4 calc R
H24B H -0.1253 0.5842 0.0100 0.0684 Uiso 1.0 4 calc R
H25A H 0.4187 0.5016 0.1827 0.0408 Uiso 1.0 4 calc R
H25B H 0.4107 0.4188 0.2356 0.0408 Uiso 1.0 4 calc R
H27 H 0.5878 0.5169 0.1449 0.0434 Uiso 1.0 4 calc R
H28 H 0.7686 0.4508 0.1402 0.0514 Uiso 1.0 4 calc R
H29 H 0.8365 0.2652 0.1905 0.0583 Uiso 1.0 4 calc R
H30 H 0.7216 0.1374 0.2431 0.0571 Uiso 1.0 4 calc R
H31 H 0.5433 0.2025 0.2477 0.0492 Uiso 1.0 4 calc R
H32A H 0.1984 0.0626 0.2144 0.0408 Uiso 1.0 4 calc R
H32B H 0.3049 0.0907 0.2485 0.0408 Uiso 1.0 4 calc R
H34 H 0.0450 0.2296 0.2209 0.0518 Uiso 1.0 4 calc R
H35 H -0.0464 0.3951 0.2681 0.0602 Uiso 1.0 4 calc R
H36 H 0.0425 0.5168 0.3353 0.0568 Uiso 1.0 4 calc R
H37 H 0.2210 0.4622 0.3554 0.0535 Uiso 1.0 4 calc R
H38 H 0.3123 0.2938 0.3076 0.0453 Uiso 1.0 4 calc R

loop_
_atom_site_aniso_label
_atom_site_aniso_U_11
_atom_site_aniso_U_22
_atom_site_aniso_U_33
_atom_site_aniso_U_12
_atom_site_aniso_U_13
_atom_site_aniso_U_23
Sn1 0.0288(3) 0.0222(3) 0.0283(3) 0.00413(15) 0.0021(2) 0.00096(14)
Br1 0.0524(5) 0.0253(4) 0.0352(4) 0.0079(3) 0.0073(3) 0.0058(3)
Br2 0.0443(5) 0.0355(4) 0.0585(5) 0.0000(3) 0.0071(4) -0.0074(3)
C1 0.026(4) 0.022(3) 0.037(4) 0.001(3) -0.002(3) 0.002(3)
C2 0.030(4) 0.026(3) 0.040(4) 0.004(3) 0.010(3) 0.001(3)
C3 0.050(5) 0.026(4) 0.038(4) 0.006(3) 0.010(3) 0.009(3)
C4 0.026(4) 0.026(3) 0.034(4) 0.005(3) -0.001(3) 0.004(3)
C5 0.023(3) 0.027(3) 0.032(4) 0.002(3) -0.002(3) 0.001(3)
C6 0.022(4) 0.038(4) 0.025(3) -0.001(3) 0.001(3) -0.003(3)
C7 0.032(4) 0.038(4) 0.030(4) -0.001(3) 0.002(3) 0.004(3)
C8 0.039(4) 0.030(4) 0.030(4) -0.004(3) 0.003(3) 0.004(3)
C9 0.034(4) 0.024(3) 0.032(4) 0.002(3) -0.005(3) -0.001(3)
C10 0.025(3) 0.028(3) 0.022(3) -0.002(3) -0.000(3) -0.001(3)
C11 0.033(4) 0.035(4) 0.035(4) 0.009(3) 0.003(3) 0.005(3)
C12 0.034(4) 0.037(4) 0.033(4) 0.004(3) 0.002(3) -0.001(3)
C13 0.040(4) 0.038(4) 0.033(4) 0.007(3) 0.008(3) 0.001(3)
C14 0.049(5) 0.056(5) 0.054(5) 0.019(4) -0.001(4) 0.007(4)
C15 0.063(6) 0.042(5) 0.067(6) 0.015(4) -0.002(5) -0.001(4)
C16 0.043(5) 0.039(4) 0.048(5) 0.015(4) 0.006(4) 0.008(3)
C17 0.033(4) 0.062(5) 0.027(4) 0.010(4) 0.006(3) 0.002(3)
C18 0.029(4) 0.070(6) 0.043(5) 0.008(4) 0.002(3) -0.001(4)
C19 0.041(5) 0.091(7) 0.064(6) 0.010(5) -0.010(5) -0.016(5)
C20 0.042(5) 0.059(5) 0.067(6) 0.005(4) -0.005(4) -0.016(4)
C21 0.037(4) 0.050(5) 0.047(5) 0.001(4) 0.014(4) -0.000(4)
C22 0.028(4) 0.042(4) 0.033(4) 0.004(3) 0.007(3) -0.000(3)
C23 0.047(5) 0.064(5) 0.058(5) 0.024(4) -0.005(4) 0.011(4)
C24 0.043(5) 0.078(6) 0.051(5) 0.031(5) 0.008(4) 0.010(4)
C25 0.038(4) 0.030(4) 0.034(4) 0.000(3) 0.000(3) -0.006(3)
C26 0.035(4) 0.033(4) 0.027(4) -0.001(3) 0.001(3) -0.006(3)
C27 0.040(4) 0.032(4) 0.037(4) -0.003(3) -0.003(3) 0.002(3)
C28 0.041(5) 0.046(4) 0.042(4) -0.005(4) 0.011(4) -0.000(3)
C29 0.033(4) 0.052(5) 0.061(5) 0.006(4) 0.003(4) -0.010(4)
C30 0.044(5) 0.041(4) 0.057(5) 0.008(4) -0.009(4) 0.004(4)
C31 0.044(5) 0.039(4) 0.040(4) -0.010(3) -0.000(4) 0.005(3)
C32 0.040(4) 0.030(4) 0.033(4) 0.002(3) 0.007(3) 0.005(3)
C33 0.035(4) 0.035(4) 0.026(4) 0.003(3) 0.007(3) 0.005(3)
C34 0.030(4) 0.046(4) 0.053(5) 0.003(4) 0.001(4) -0.005(4)
C35 0.035(4) 0.055(5) 0.061(5) 0.006(4) 0.012(4) -0.007(4)
C36 0.047(5) 0.043(4) 0.053(5) 0.012(4) 0.019(4) -0.001(4)
C37 0.056(5) 0.045(4) 0.032(4) -0.004(4) 0.006(4) -0.004(3)
C38 0.037(4) 0.046(4) 0.031(4) -0.001(4) 0.005(3) 0.008(3)

loop_
_atom_type_symbol
_atom_type_description
_atom_type_scat_dispersion_real
_atom_type_scat_dispersion_imag
_atom_type_scat_source
C C 0.0033 0.0016
;
International Tables for Crystallography
(1992, Vol. C, Tables 4.2.6.8 and 6.1.1.4)
;
Sn Sn -0.6537 1.4246
;
International Tables for Crystallography
(1992, Vol. C, Tables 4.2.6.8 and 6.1.1.4)
;
Br Br -0.2901 2.4595
;
International Tables for Crystallography
(1992, Vol. C, Tables 4.2.6.8 and 6.1.1.4)
;
H H 0.0000 0.0000
;
International Tables for Crystallography
(1992, Vol. C, Table 6.1.1.4)
;

loop_
_geom_angle_atom_site_label_1
_geom_angle_atom_site_label_2
_geom_angle_atom_site_label_3
_geom_angle
_geom_angle_publ_flag
C1 Sn1 C13 126.7(3) yes
C1 Sn1 C25 106.2(3) yes
C1 Sn1 C32 106.4(3) yes
C13 Sn1 C25 106.7(3) yes
C13 Sn1 C32 104.2(3) yes
C25 Sn1 C32 104.9(3) yes
Sn1 C1 C2 112.9(5) yes
Sn1 C1 C10 128.4(4) yes
C2 C1 C10 118.3(6) yes
C1 C2 C3 123.6(6) yes
C2 C3 C4 118.6(6) yes
C3 C4 C5 118.9(6) yes
C3 C4 C11 131.6(6) yes
C5 C4 C11 109.4(6) yes
C4 C5 C6 110.9(6) yes
C4 C5 C10 123.4(6) yes
C6 C5 C10 125.6(6) yes
C5 C6 C7 118.4(6) yes
C5 C6 C12 110.0(5) yes
C7 C6 C12 131.6(6) yes
C6 C7 C8 118.5(6) yes
C7 C8 C9 121.9(6) yes
Br1 C9 C8 117.0(5) yes
Br1 C9 C10 120.1(5) yes
C8 C9 C10 122.8(6) yes
C1 C10 C5 117.1(5) yes
C1 C10 C9 130.1(6) yes
C5 C10 C9 112.7(6) yes
C4 C11 C12 104.7(5) yes
C6 C12 C11 104.7(5) yes
Sn1 C13 C14 112.1(5) yes
Sn1 C13 C22 131.3(5) yes
C14 C13 C22 116.5(7) yes
C13 C14 C15 124.6(8) yes
C14 C15 C16 120.4(8) yes
C15 C16 C17 118.3(7) yes
C15 C16 C23 134.3(7) yes
C17 C16 C23 107.3(7) yes
C16 C17 C18 111.0(7) yes
C16 C17 C22 121.9(6) yes
C18 C17 C22 127.1(7) yes
C17 C18 C19 117.9(8) yes
C17 C18 C24 110.5(7) yes
C19 C18 C24 131.6(7) yes
C18 C19 C20 117.7(8) yes
C19 C20 C21 123.8(8) yes
Br2 C21 C20 117.6(6) yes
Br2 C21 C22 120.0(5) yes
C20 C21 C22 122.4(7) yes
C13 C22 C17 118.2(6) yes
C13 C22 C21 130.8(6) yes
C17 C22 C21 111.0(6) yes
C16 C23 C24 105.3(7) yes
C18 C24 C23 105.5(7) yes
Sn1 C25 C26 114.1(4) yes
C25 C26 C27 121.1(6) yes
C25 C26 C31 121.5(6) yes
C27 C26 C31 117.3(7) yes
C26 C27 C28 121.0(6) yes
C27 C28 C29 120.1(7) yes
C28 C29 C30 119.6(7) yes
C29 C30 C31 120.0(7) yes
C26 C31 C30 121.9(7) yes
Sn1 C32 C33 109.4(4) yes
C32 C33 C34 121.8(6) yes
C32 C33 C38 120.9(6) yes
C34 C33 C38 117.3(6) yes
C33 C34 C35 122.3(7) yes
C34 C35 C36 119.6(7) yes
C35 C36 C37 119.6(7) yes
C36 C37 C38 120.1(7) yes
C33 C38 C37 121.1(7) yes
C1 C2 H2 118.189 no
C3 C2 H2 118.183 no
C2 C3 H3 120.705 no
C4 C3 H3 120.700 no
C6 C7 H7 120.757 no
C8 C7 H7 120.758 no
C7 C8 H8 119.038 no
C9 C8 H8 119.057 no
C4 C11 H11A 110.816 no
C4 C11 H11B 110.808 no
C12 C11 H11A 110.823 no
C12 C11 H11B 110.814 no
H11A C11 H11B 108.880 no
C6 C12 H12A 110.814 no
C6 C12 H12B 110.805 no
C11 C12 H12A 110.819 no
C11 C12 H12B 110.816 no
H12A C12 H12B 108.874 no
C13 C14 H14 117.681 no
C15 C14 H14 117.683 no
C14 C15 H15 119.812 no
C16 C15 H15 119.796 no
C18 C19 H19 121.161 no
C20 C19 H19 121.157 no
C19 C20 H20 118.094 no
C21 C20 H20 118.085 no
C16 C23 H23A 110.688 no
C16 C23 H23B 110.678 no
C24 C23 H23A 110.686 no
C24 C23 H23B 110.692 no
H23A C23 H23B 108.791 no
C18 C24 H24A 110.627 no
C18 C24 H24B 110.649 no
C23 C24 H24A 110.633 no
C23 C24 H24B 110.638 no
H24A C24 H24B 108.762 no
Sn1 C25 H25A 108.732 no
Sn1 C25 H25B 108.730 no
C26 C25 H25A 108.737 no
C26 C25 H25B 108.730 no
H25A C25 H25B 107.641 no
C26 C27 H27 119.490 no
C28 C27 H27 119.490 no
C27 C28 H28 119.938 no
C29 C28 H28 119.937 no
C28 C29 H29 120.205 no
C30 C29 H29 120.192 no
C29 C30 H30 120.016 no
C31 C30 H30 120.007 no
C26 C31 H31 119.045 no
C30 C31 H31 119.042 no
Sn1 C32 H32A 109.804 no
Sn1 C32 H32B 109.799 no
C33 C32 H32A 109.785 no
C33 C32 H32B 109.781 no
H32A C32 H32B 108.239 no
C33 C34 H34 118.858 no
C35 C34 H34 118.861 no
C34 C35 H35 120.199 no
C36 C35 H35 120.202 no
C35 C36 H36 120.218 no
C37 C36 H36 120.216 no
C36 C37 H37 119.934 no
C38 C37 H37 119.940 no
C33 C38 H38 119.426 no
C37 C38 H38 119.429 no

loop_
_geom_bond_atom_site_label_1
_geom_bond_atom_site_label_2
_geom_bond_distance
_geom_bond_publ_flag
Sn1 C1 2.168(6) yes
Sn1 C13 2.171(7) yes
Sn1 C25 2.187(7) yes
Sn1 C32 2.184(7) yes
Br1 C9 1.902(6) yes
Br2 C21 1.908(8) yes
C1 C2 1.386(8) yes
C1 C10 1.422(9) yes
C2 C3 1.432(9) yes
C3 C4 1.352(9) yes
C4 C5 1.420(8) yes
C4 C11 1.516(9) yes
C5 C6 1.416(9) yes
C5 C10 1.415(9) yes
C6 C7 1.370(9) yes
C6 C12 1.505(9) yes
C7 C8 1.417(9) yes
C8 C9 1.372(10) yes
C9 C10 1.424(8) yes
C11 C12 1.567(10) yes
C13 C14 1.423(10) yes
C13 C22 1.420(9) yes
C14 C15 1.371(12) yes
C15 C16 1.361(12) yes
C16 C17 1.432(10) yes
C16 C23 1.516(11) yes
C17 C18 1.380(10) yes
C17 C22 1.441(10) yes
C18 C19 1.388(13) yes
C18 C24 1.477(12) yes
C19 C20 1.384(13) yes
C20 C21 1.368(11) yes
C21 C22 1.421(10) yes
C23 C24 1.517(12) yes
C25 C26 1.501(10) yes
C26 C27 1.393(9) yes
C26 C31 1.392(9) yes
C27 C28 1.400(10) yes
C28 C29 1.370(11) yes
C29 C30 1.390(11) yes
C30 C31 1.374(11) yes
C32 C33 1.489(9) yes
C33 C34 1.394(10) yes
C33 C38 1.395(9) yes
C34 C35 1.361(11) yes
C35 C36 1.398(11) yes
C36 C37 1.378(11) yes
C37 C38 1.384(10) yes
C2 H2 0.950 no
C3 H3 0.950 no
C7 H7 0.950 no
C8 H8 0.950 no
C11 H11A 0.990 no
C11 H11B 0.990 no
C12 H12A 0.990 no
C12 H12B 0.990 no
C14 H14 0.950 no
C15 H15 0.950 no
C19 H19 0.950 no
C20 H20 0.950 no
C23 H23A 0.990 no
C23 H23B 0.990 no
C24 H24A 0.990 no
C24 H24B 0.990 no
C25 H25A 0.990 no
C25 H25B 0.990 no
C27 H27 0.950 no
C28 H28 0.950 no
C29 H29 0.950 no
C30 H30 0.950 no
C31 H31 0.950 no
C32 H32A 0.990 no
C32 H32B 0.990 no
C34 H34 0.950 no
C35 H35 0.950 no
C36 H36 0.950 no
C37 H37 0.950 no
C38 H38 0.950 no

loop_
_geom_contact_atom_site_label_1
_geom_contact_atom_site_label_2
_geom_contact_distance
_geom_contact_publ_flag
_geom_contact_site_symmetry_2
Sn1 Br1 3.2987(9) no .
Sn1 Br2 3.3950(9) no .
Br1 C1 3.340(6) no .
Br1 C13 3.429(7) no .
Br1 C25 3.597(7) no .
Br2 C1 3.400(6) no .
Br2 C2 3.567(7) no .
Br2 C13 3.354(7) no .
C1 C4 2.847(9) no .
C1 C26 3.485(9) no .
C2 C5 2.725(9) no .
C2 C32 3.422(9) no .
C3 C6 3.596(9) no .
C3 C10 2.853(9) no .
C5 C8 2.719(9) no .
C6 C9 2.796(9) no .
C7 C10 2.893(9) no .
C13 C16 2.869(10) no .
C13 C34 3.532(11) no .
C14 C17 2.736(11) no .
C14 C25 3.432(11) no .
C15 C18 3.577(12) no .
C15 C22 2.839(11) no .
C17 C20 2.678(12) no .
C18 C21 2.792(11) no .
C19 C22 2.901(11) no .
C26 C29 2.805(10) no .
C27 C30 2.759(10) no .
C28 C31 2.754(11) no .
C33 C36 2.797(10) no .
C34 C37 2.750(11) no .
C35 C38 2.762(11) no .
C4 C8 3.565(9) no 3_655
C5 C7 3.495(9) no 3_655
C7 C5 3.495(9) no 3_655
C8 C4 3.565(9) no 3_655
C8 C11 3.544(10) no 3_655
C9 C12 3.531(9) no 3_655
C11 C8 3.544(10) no 3_655
C12 C9 3.531(9) no 3_655
C29 C37 3.590(11) no 2_645
C30 C37 3.458(11) no 2_645
C37 C29 3.590(11) no 2_655
C37 C30 3.458(11) no 2_655
Sn1 H2 2.9218 no .
Sn1 H14 2.9269 no .
Sn1 H31 3.5347 no .
Br1 H8 2.8333 no .
Br1 H25A 3.2743 no .
Br1 H27 3.1499 no .
Br2 H2 3.4451 no .
Br2 H20 2.8296 no .
Br2 H32A 3.2198 no .
C1 H3 3.3303 no .
C1 H32B 3.5573 no .
C2 H32A 3.4080 no .
C2 H32B 3.2433 no .
C3 H11A 2.9430 no .
C3 H11B 2.9235 no .
C4 H2 3.2382 no .
C4 H12A 3.0702 no .
C4 H12B 3.1397 no .
C5 H3 3.2577 no .
C5 H7 3.2629 no .
C5 H11A 3.0361 no .
C5 H11B 3.0770 no .
C5 H12A 3.0171 no .
C5 H12B 3.0852 no .
C6 H8 3.2480 no .
C6 H11A 3.0619 no .
C6 H11B 3.1310 no .
C7 H12A 2.9667 no .
C7 H12B 2.9079 no .
C9 H7 3.2911 no .
C10 H2 3.2645 no .
C10 H8 3.3013 no .
C11 H3 2.8611 no .
C12 H7 2.8718 no .
C13 H15 3.3184 no .
C13 H25A 3.3781 no .
C13 H34 3.2985 no .
C14 H25A 2.9848 no .
C15 H23A 2.9622 no .
C15 H23B 2.9879 no .
C16 H14 3.2116 no .
C16 H24A 3.1164 no .
C16 H24B 3.0364 no .
C17 H15 3.2644 no .
C17 H19 3.2419 no .
C17 H23A 3.0707 no .
C17 H23B 3.0038 no .
C17 H24A 3.0358 no .
C17 H24B 2.9780 no .
C18 H20 3.2259 no .
C18 H23A 3.0881 no .
C18 H23B 3.0095 no .
C19 H24A 2.8945 no .
C19 H24B 2.9472 no .
C21 H19 3.2797 no .
C22 H14 3.2713 no .
C22 H20 3.2855 no .
C22 H34 3.4051 no .
C23 H15 2.9045 no .
C24 H19 2.8745 no .
C25 H14 2.7345 no .
C25 H27 2.6757 no .
C25 H31 2.6756 no .
C25 H32B 3.5838 no .
C25 H38 3.3994 no .
C26 H28 3.2837 no .
C26 H30 3.2711 no .
C27 H25A 2.5636 no .
C27 H25B 3.1928 no .
C27 H29 3.2602 no .
C27 H31 3.2387 no .
C28 H30 3.2428 no .
C29 H27 3.2514 no .
C29 H31 3.2467 no .
C30 H28 3.2453 no .
C31 H25A 3.3082 no .
C31 H25B 2.7128 no .
C31 H27 3.2411 no .
C31 H29 3.2513 no .
C32 H2 2.7340 no .
C32 H25B 3.3103 no .
C32 H34 2.6728 no .
C32 H38 2.6650 no .
C33 H25B 3.2932 no .
C33 H35 3.2673 no .
C33 H37 3.2744 no .
C34 H32A 2.6381 no .
C34 H32B 3.2803 no .
C34 H36 3.2422 no .
C34 H38 3.2443 no .
C35 H37 3.2585 no .
C36 H34 3.2394 no .
C36 H38 3.2462 no .
C37 H35 3.2572 no .
C38 H25B 2.9192 no .
C38 H32A 3.2685 no .
C38 H32B 2.6158 no .
C38 H34 3.2411 no .
C38 H36 3.2518 no .
H2 H3 2.3662 no .
H2 H32A 2.6265 no .
H2 H32B 2.4985 no .
H3 H11A 3.0062 no .
H3 H11B 2.9658 no .
H7 H8 2.3643 no .
H7 H12A 3.0518 no .
H7 H12B 2.9387 no .
H11A H12A 2.8076 no .
H11A H12B 2.2728 no .
H11B H12A 2.2727 no .
H11B H12B 2.7597 no .
H14 H15 2.2851 no .
H14 H25A 2.1763 no .
H14 H25B 2.9671 no .
H15 H23A 3.0133 no .
H15 H23B 3.0635 no .
H19 H20 2.3234 no .
H19 H24A 2.9355 no .
H19 H24B 3.0442 no .
H23A H24A 2.7094 no .
H23A H24B 2.2177 no .
H23B H24A 2.2179 no .
H23B H24B 2.7658 no .
H25A H27 2.3597 no .
H25A H31 3.5976 no .
H25B H27 3.4198 no .
H25B H31 2.6170 no .
H25B H32B 3.3444 no .
H25B H38 2.5626 no .
H27 H28 2.3414 no .
H28 H29 2.3217 no .
H29 H30 2.3433 no .
H30 H31 2.3105 no .
H31 H32B 3.1492 no .
H31 H38 3.4247 no .
H32A H34 2.4731 no .
H32A H38 3.5319 no .
H32B H34 3.5461 no .
H32B H38 2.4466 no .
H34 H35 2.2977 no .
H35 H36 2.3540 no .
H36 H37 2.3299 no .
H37 H38 2.3245 no .
Br1 H8 2.9073 no 3_665
Br1 H11A 3.4443 no 1_565
Br1 H11A 3.2398 no 3_655
Br1 H12B 2.9805 no 3_655
Br2 H7 3.0639 no 3_655
Br2 H12B 3.4193 no 3_655
Br2 H15 3.2352 no 1_545
Br2 H36 3.1700 no 2_545
C3 H25A 3.5350 no 1_545
C3 H27 3.3066 no 1_545
C3 H31 3.4005 no 2_645
C3 H38 2.9527 no 2_645
C4 H8 3.5240 no 3_655
C4 H27 3.4981 no 1_545
C4 H37 3.1472 no 2_645
C4 H38 3.0367 no 2_645
C5 H37 3.2914 no 2_645
C6 H19 3.5635 no 1_655
C6 H37 3.3718 no 2_645
C7 H19 2.7830 no 1_655
C8 H11A 2.9766 no 3_655
C8 H12B 3.4448 no 3_655
C8 H19 3.3236 no 1_655
C9 H11A 3.2442 no 3_655
C9 H12B 2.8748 no 3_655
C10 H12B 3.2231 no 3_655
C11 H8 3.4139 no 3_655
C11 H23B 3.2826 no 1_645
C11 H24A 2.9091 no 1_645
C11 H27 3.0667 no 1_545
C11 H37 3.1390 no 2_645
C11 H38 3.2042 no 2_645
C12 H23A 3.4554 no 1_645
C12 H23B 3.4046 no 1_645
C12 H24A 3.2607 no 1_645
C12 H24B 3.4900 no 1_645
C12 H37 3.2122 no 2_645
C14 H30 3.3094 no 2_655
C16 H24B 3.5420 no 3_565
C17 H24B 2.8521 no 3_565
C17 H28 3.4972 no 1_455
C18 H24B 2.9908 no 3_565
C18 H28 3.0937 no 1_455
C19 H7 3.2985 no 1_455
C19 H23A 3.0900 no 3_565
C19 H24B 3.2525 no 3_565
C20 H20 3.3157 no 3_555
C20 H23A 3.0936 no 3_565
C20 H24B 3.3209 no 3_565
C20 H36 3.3785 no 2_545
C21 H24B 3.2209 no 3_565
C21 H36 3.1437 no 2_545
C22 H24B 3.0251 no 3_565
C23 H11B 3.1566 no 1_465
C23 H12A 2.9501 no 1_465
C23 H28 3.2800 no 1_455
C24 H11B 3.1634 no 1_465
C24 H12A 3.2392 no 1_465
C24 H12B 3.5563 no 1_465
C24 H28 2.9897 no 1_455
C25 H3 3.5263 no 1_565
C25 H30 3.2469 no 2_655
C25 H31 3.0897 no 2_655
C26 H2 3.5662 no 2_655
C26 H32B 3.1173 no 2_655
C27 H3 3.3759 no 1_565
C27 H11B 3.3408 no 1_565
C27 H32B 2.8348 no 2_655
C27 H38 3.4860 no 2_655
C28 H11B 3.4953 no 1_565
C28 H24A 3.2650 no 1_655
C28 H32B 2.9640 no 2_655
C29 H32A 3.5622 no 2_655
C29 H32B 3.3245 no 2_655
C29 H35 3.2258 no 1_655
C29 H36 3.5997 no 2_645
C29 H37 3.3011 no 2_645
C30 H2 3.5238 no 2_655
C30 H14 3.3766 no 2_645
C30 H25A 3.5020 no 2_645
C30 H25B 3.2517 no 2_645
C30 H32B 3.5672 no 2_655
C30 H37 3.3234 no 2_645
C31 H2 3.1795 no 2_655
C31 H3 3.3938 no 2_655
C31 H25A 3.3682 no 2_645
C31 H25B 3.2788 no 2_645
C31 H32B 3.4588 no 2_655
C32 H35 3.3820 no 2_545
C34 H29 3.3774 no 1_455
C34 H35 3.5979 no 2_545
C34 H36 3.5908 no 2_545
C35 H15 3.2017 no 2_545
C35 H29 3.3873 no 1_455
C35 H32A 3.3199 no 2_555
C35 H34 3.4164 no 2_555
C36 H15 3.4772 no 2_545
C36 H23B 3.1042 no 2_545
C36 H29 3.1478 no 2_655
C36 H30 3.4544 no 2_655
C36 H34 3.1932 no 2_555
C37 H11B 3.0161 no 2_655
C37 H12A 3.4340 no 2_655
C37 H23B 2.8164 no 2_545
C37 H29 3.3022 no 2_655
C37 H30 3.0379 no 2_655
C38 H11B 2.9199 no 2_655
C38 H23B 3.1442 no 2_545
C38 H30 3.2470 no 2_655
H2 C26 3.5662 no 2_645
H2 C30 3.5238 no 2_645
H2 C31 3.1795 no 2_645
H2 H25B 3.5630 no 2_645
H2 H31 3.2003 no 2_645
H3 C25 3.5263 no 1_545
H3 C27 3.3759 no 1_545
H3 C31 3.3938 no 2_645
H3 H14 3.4329 no 1_545
H3 H25A 2.6078 no 1_545
H3 H27 2.5767 no 1_545
H3 H31 2.7460 no 2_645
H3 H38 2.8110 no 2_645
H7 Br2 3.0639 no 3_655
H7 C19 3.2985 no 1_655
H7 H19 2.3903 no 1_655
H8 Br1 2.9073 no 3_665
H8 C4 3.5240 no 3_655
H8 C11 3.4139 no 3_655
H8 H11A 2.6736 no 3_655
H8 H19 3.3366 no 1_655
H11A Br1 3.4443 no 1_545
H11A Br1 3.2398 no 3_655
H11A C8 2.9766 no 3_655
H11A C9 3.2442 no 3_655
H11A H8 2.6736 no 3_655
H11A H24A 2.7807 no 1_645
H11A H27 2.8288 no 1_545
H11B C23 3.1566 no 1_645
H11B C24 3.1634 no 1_645
H11B C27 3.3408 no 1_545
H11B C28 3.4953 no 1_545
H11B C37 3.0161 no 2_645
H11B C38 2.9199 no 2_645
H11B H23A 3.5078 no 1_645
H11B H23B 2.4908 no 1_645
H11B H24A 2.4631 no 1_645
H11B H24B 3.5977 no 1_645
H11B H27 2.6396 no 1_545
H11B H28 2.9629 no 1_545
H11B H37 2.7224 no 2_645
H11B H38 2.5408 no 2_645
H12A C23 2.9501 no 1_645
H12A C24 3.2392 no 1_645
H12A C37 3.4340 no 2_645
H12A H20 3.0678 no 1_655
H12A H23A 2.5931 no 1_645
H12A H23B 2.7385 no 1_645
H12A H24A 3.0986 no 1_645
H12A H24B 3.1334 no 1_645
H12A H37 2.7788 no 2_645
H12B Br1 2.9805 no 3_655
H12B Br2 3.4193 no 3_655
H12B C8 3.4448 no 3_655
H12B C9 2.8748 no 3_655
H12B C10 3.2231 no 3_655
H12B C24 3.5563 no 1_645
H12B H24A 3.2280 no 1_645
H12B H24B 3.1819 no 1_645
H14 C30 3.3766 no 2_655
H14 H3 3.4329 no 1_565
H14 H30 2.5752 no 2_655
H15 Br2 3.2352 no 1_565
H15 C35 3.2017 no 2_555
H15 C36 3.4772 no 2_555
H15 H30 3.5999 no 2_655
H15 H35 3.0238 no 2_555
H15 H36 3.5118 no 2_555
H19 C6 3.5635 no 1_455
H19 C7 2.7830 no 1_455
H19 C8 3.3236 no 1_455
H19 H7 2.3903 no 1_455
H19 H8 3.3366 no 1_455
H19 H23A 3.2185 no 3_565
H20 C20 3.3157 no 3_555
H20 H12A 3.0678 no 1_455
H20 H20 2.5724 no 3_555
H20 H23A 3.1253 no 1_545
H20 H23A 3.1993 no 3_565
H20 H36 3.4146 no 2_545
H23A C12 3.4554 no 1_465
H23A C19 3.0900 no 3_565
H23A C20 3.0936 no 3_565
H23A H11B 3.5078 no 1_465
H23A H12A 2.5931 no 1_465
H23A H19 3.2185 no 3_565
H23A H20 3.1253 no 1_565
H23A H20 3.1993 no 3_565
H23B C11 3.2826 no 1_465
H23B C12 3.4046 no 1_465
H23B C36 3.1042 no 2_555
H23B C37 2.8164 no 2_555
H23B C38 3.1442 no 2_555
H23B H11B 2.4908 no 1_465
H23B H12A 2.7385 no 1_465
H23B H28 2.8564 no 1_455
H23B H36 3.4502 no 2_555
H23B H37 2.9901 no 2_555
H23B H38 3.5013 no 2_555
H24A C11 2.9091 no 1_465
H24A C12 3.2607 no 1_465
H24A C28 3.2650 no 1_455
H24A H11A 2.7807 no 1_465
H24A H11B 2.4631 no 1_465
H24A H12A 3.0986 no 1_465
H24A H12B 3.2280 no 1_465
H24A H27 3.5604 no 1_455
H24A H28 2.4201 no 1_455
H24B C12 3.4900 no 1_465
H24B C16 3.5420 no 3_565
H24B C17 2.8521 no 3_565
H24B C18 2.9908 no 3_565
H24B C19 3.2525 no 3_565
H24B C20 3.3209 no 3_565
H24B C21 3.2209 no 3_565
H24B C22 3.0251 no 3_565
H24B H11B 3.5977 no 1_465
H24B H12A 3.1334 no 1_465
H24B H12B 3.1819 no 1_465
H24B H24B 3.5465 no 3_565
H25A C3 3.5350 no 1_565
H25A C30 3.5020 no 2_655
H25A C31 3.3682 no 2_655
H25A H3 2.6078 no 1_565
H25A H30 2.9403 no 2_655
H25A H31 2.6505 no 2_655
H25B C30 3.2517 no 2_655
H25B C31 3.2788 no 2_655
H25B H2 3.5630 no 2_655
H25B H30 2.6852 no 2_655
H25B H31 2.7316 no 2_655
H27 C3 3.3066 no 1_565
H27 C4 3.4981 no 1_565
H27 C11 3.0667 no 1_565
H27 H3 2.5767 no 1_565
H27 H11A 2.8288 no 1_565
H27 H11B 2.6396 no 1_565
H27 H24A 3.5604 no 1_655
H27 H32B 3.1544 no 2_655
H27 H38 3.1085 no 2_655
H28 C17 3.4972 no 1_655
H28 C18 3.0937 no 1_655
H28 C23 3.2800 no 1_655
H28 C24 2.9897 no 1_655
H28 H11B 2.9629 no 1_565
H28 H23B 2.8564 no 1_655
H28 H24A 2.4201 no 1_655
H28 H32B 3.3555 no 2_655
H29 C34 3.3774 no 1_655
H29 C35 3.3873 no 1_655
H29 C36 3.1478 no 2_645
H29 C37 3.3022 no 2_645
H29 H34 2.7200 no 1_655
H29 H35 2.7585 no 1_655
H29 H36 2.8503 no 2_645
H29 H37 3.1405 no 2_645
H30 C14 3.3094 no 2_645
H30 C25 3.2469 no 2_645
H30 C36 3.4544 no 2_645
H30 C37 3.0379 no 2_645
H30 C38 3.2470 no 2_645
H30 H14 2.5752 no 2_645
H30 H15 3.5999 no 2_645
H30 H25A 2.9403 no 2_645
H30 H25B 2.6852 no 2_645
H30 H37 3.1604 no 2_645
H30 H38 3.4836 no 2_645
H31 C3 3.4005 no 2_655
H31 C25 3.0897 no 2_645
H31 H2 3.2003 no 2_655
H31 H3 2.7460 no 2_655
H31 H25A 2.6505 no 2_645
H31 H25B 2.7316 no 2_645
H32A C29 3.5622 no 2_645
H32A C35 3.3199 no 2_545
H32A H35 2.5045 no 2_545
H32A H36 3.2728 no 2_545
H32B C26 3.1173 no 2_645
H32B C27 2.8348 no 2_645
H32B C28 2.9640 no 2_645
H32B C29 3.3245 no 2_645
H32B C30 3.5672 no 2_645
H32B C31 3.4588 no 2_645
H32B H27 3.1544 no 2_645
H32B H28 3.3555 no 2_645
H34 C35 3.4164 no 2_545
H34 C36 3.1932 no 2_545
H34 H29 2.7200 no 1_455
H34 H35 3.1233 no 2_545
H34 H36 2.6850 no 2_545
H35 C29 3.2258 no 1_455
H35 C32 3.3820 no 2_555
H35 C34 3.5979 no 2_555
H35 H15 3.0238 no 2_545
H35 H29 2.7585 no 1_455
H35 H32A 2.5045 no 2_555
H35 H34 3.1233 no 2_555
H36 Br2 3.1700 no 2_555
H36 C20 3.3785 no 2_555
H36 C21 3.1437 no 2_555
H36 C29 3.5997 no 2_655
H36 C34 3.5908 no 2_555
H36 H15 3.5118 no 2_545
H36 H20 3.4146 no 2_555
H36 H23B 3.4502 no 2_545
H36 H29 2.8503 no 2_655
H36 H32A 3.2728 no 2_555
H36 H34 2.6850 no 2_555
H37 C4 3.1472 no 2_655
H37 C5 3.2914 no 2_655
H37 C6 3.3718 no 2_655
H37 C11 3.1390 no 2_655
H37 C12 3.2122 no 2_655
H37 C29 3.3011 no 2_655
H37 C30 3.3234 no 2_655
H37 H11B 2.7224 no 2_655
H37 H12A 2.7788 no 2_655
H37 H23B 2.9901 no 2_545
H37 H29 3.1405 no 2_655
H37 H30 3.1604 no 2_655
H38 C3 2.9527 no 2_655
H38 C4 3.0367 no 2_655
H38 C11 3.2042 no 2_655
H38 C27 3.4860 no 2_645
H38 H3 2.8110 no 2_655
H38 H11B 2.5408 no 2_655
H38 H23B 3.5013 no 2_545
H38 H27 3.1085 no 2_645
H38 H30 3.4836 no 2_655

loop_
_geom_torsion_atom_site_label_1
_geom_torsion_atom_site_label_2
_geom_torsion_atom_site_label_3
_geom_torsion_atom_site_label_4
_geom_torsion
_geom_torsion_publ_flag
C1 Sn1 C13 C14 -134.9(4) no
C1 Sn1 C13 C22 49.4(7) no
C13 Sn1 C1 C2 -122.4(4) no
C13 Sn1 C1 C10 65.2(6) no
C1 Sn1 C25 C26 -7.7(5) no
C25 Sn1 C1 C2 111.5(4) no
C25 Sn1 C1 C10 -60.9(5) no
C1 Sn1 C32 C33 173.3(4) no
C32 Sn1 C1 C2 0.1(5) no
C32 Sn1 C1 C10 -172.3(5) no
C13 Sn1 C25 C26 -145.1(4) no
C25 Sn1 C13 C14 -9.0(5) no
C25 Sn1 C13 C22 175.3(5) no
C13 Sn1 C32 C33 -50.9(4) no
C32 Sn1 C13 C14 101.7(4) no
C32 Sn1 C13 C22 -74.0(6) no
C25 Sn1 C32 C33 61.0(4) no
C32 Sn1 C25 C26 104.7(4) no
Sn1 C1 C2 C3 -173.6(4) no
Sn1 C1 C10 C5 170.9(4) no
Sn1 C1 C10 C9 -12.3(9) no
C2 C1 C10 C5 -1.1(8) no
C2 C1 C10 C9 175.7(5) no
C10 C1 C2 C3 -0.3(9) no
C1 C2 C3 C4 1.4(10) no
C2 C3 C4 C5 -0.9(9) no
C2 C3 C4 C11 -179.5(6) no
C3 C4 C5 C6 -178.8(5) no
C3 C4 C5 C10 -0.6(9) no
C3 C4 C11 C12 -178.0(7) no
C5 C4 C11 C12 3.3(7) no
C11 C4 C5 C6 0.1(7) no
C11 C4 C5 C10 178.3(5) no
C4 C5 C6 C7 175.9(5) no
C4 C5 C6 C12 -3.7(7) no
C4 C5 C10 C1 1.6(8) no
C4 C5 C10 C9 -175.7(5) no
C6 C5 C10 C1 179.5(5) no
C6 C5 C10 C9 2.2(8) no
C10 C5 C6 C7 -2.2(9) no
C10 C5 C6 C12 178.1(5) no
C5 C6 C7 C8 1.1(9) no
C5 C6 C12 C11 5.6(6) no
C7 C6 C12 C11 -174.0(6) no
C12 C6 C7 C8 -179.4(6) no
C6 C7 C8 C9 -0.2(9) no
C7 C8 C9 Br1 -177.2(5) no
C7 C8 C9 C10 0.2(10) no
Br1 C9 C10 C1 -0.7(9) no
Br1 C9 C10 C5 176.2(4) no
C8 C9 C10 C1 -178.1(6) no
C8 C9 C10 C5 -1.2(9) no
C4 C11 C12 C6 -5.2(6) no
Sn1 C13 C14 C15 -175.4(6) no
Sn1 C13 C22 C17 177.0(4) no
Sn1 C13 C22 C21 -4.6(11) no
C14 C13 C22 C17 1.4(9) no
C14 C13 C22 C21 179.8(6) no
C22 C13 C14 C15 1.0(11) no
C13 C14 C15 C16 -3.1(13) no
C14 C15 C16 C17 2.5(12) no
C14 C15 C16 C23 179.8(7) no
C15 C16 C17 C18 -179.5(7) no
C15 C16 C17 C22 -0.1(11) no
C15 C16 C23 C24 177.2(9) no
C17 C16 C23 C24 -5.3(8) no
C23 C16 C17 C18 2.5(8) no
C23 C16 C17 C22 -178.1(6) no
C16 C17 C18 C19 -178.1(6) no
C16 C17 C18 C24 1.5(8) no
C16 C17 C22 C13 -1.9(9) no
C16 C17 C22 C21 179.4(6) no
C18 C17 C22 C13 177.4(6) no
C18 C17 C22 C21 -1.3(10) no
C22 C17 C18 C19 2.5(11) no
C22 C17 C18 C24 -177.9(6) no
C17 C18 C19 C20 -2.1(12) no
C17 C18 C24 C23 -4.8(8) no
C19 C18 C24 C23 174.7(8) no
C24 C18 C19 C20 178.4(7) no
C18 C19 C20 C21 0.9(13) no
C19 C20 C21 Br2 179.3(7) no
C19 C20 C21 C22 0.3(13) no
Br2 C21 C22 C13 2.4(10) no
Br2 C21 C22 C17 -179.1(4) no
C20 C21 C22 C13 -178.6(7) no
C20 C21 C22 C17 -0.1(10) no
C16 C23 C24 C18 6.0(8) no
Sn1 C25 C26 C27 108.1(5) no
Sn1 C25 C26 C31 -70.9(6) no
C25 C26 C27 C28 -179.3(5) no
C25 C26 C31 C30 179.3(6) no
C27 C26 C31 C30 0.3(10) no
C31 C26 C27 C28 -0.3(9) no
C26 C27 C28 C29 -0.6(10) no
C27 C28 C29 C30 1.4(11) no
C28 C29 C30 C31 -1.4(11) no
C29 C30 C31 C26 0.6(11) no
Sn1 C32 C33 C34 87.9(6) no
Sn1 C32 C33 C38 -89.6(6) no
C32 C33 C34 C35 -178.0(6) no
C32 C33 C38 C37 177.9(5) no
C34 C33 C38 C37 0.3(9) no
C38 C33 C34 C35 -0.5(10) no
C33 C34 C35 C36 0.8(11) no
C34 C35 C36 C37 -1.1(11) no
C35 C36 C37 C38 0.9(11) no
C36 C37 C38 C33 -0.6(10) no
